data_4115172
loop_
_publ_author_name
'Takeaki Iwamoto'
'Junichiro Okita'
'Chizuko Kabuto'
'Mitsuo Kira'

_publ_contact_author_email ' mkira@si.chem.tohoku.ac.jp '
_publ_contact_author_fax ' +81-22-217-6589 '
_publ_contact_author_name ' Mitsuo Kira'
_publ_contact_author_phone ' +81-22-217-6585 '
_publ_section_title
;
 Sila-metalation Route to Hydrido(trialkylsilyl)silyllithiums
;
_journal_name_full 'Journal of the American Chemical Society'
_journal_page_first 11604
_journal_page_last 11605
_journal_paper_doi 10.1021/ja026705d
_journal_volume 124
_journal_year 2002
_chemical_formula_moiety 'C16 H31 Ge Li O Si2 '
_chemical_formula_sum 'C16 H31 Ge Li O Si2'
_chemical_formula_weight 375.12
_space_group_IT_number 14
_symmetry_cell_setting monoclinic
_symmetry_Int_Tables_number 14
_symmetry_space_group_name_Hall '-P 2ybc'
_symmetry_space_group_name_H-M 'P 1 21/c 1'
_cell_angle_alpha 90
_cell_angle_beta 107.2502(9)
_cell_angle_gamma 90
_cell_formula_units_Z 4
_cell_length_a 11.880(2)
_cell_length_b 15.941(2)
_cell_length_c 12.802(1)
_cell_measurement_reflns_used 5850
_cell_measurement_temperature 123.2
_cell_measurement_theta_max 27.5
_cell_measurement_theta_min 1.8
_cell_volume 2315.4(5)
_computing_cell_refinement CRYSTALCLEAR
_computing_data_collection CRYSTALCLEAR
_computing_data_reduction 'teXsan Ver. 1.11'
_computing_publication_material 'teXsan Ver. 1.11'
_computing_structure_refinement SHELXL97
_computing_structure_solution SIR92
_diffrn_detector_area_resol_mean 7.32
_diffrn_measurement_device_type 'Rigaku/MSC Mercury CCD'
_diffrn_measurement_method \w
_diffrn_radiation_type 'Mo K\a'
_diffrn_radiation_wavelength 0.7107
_diffrn_reflns_av_R_equivalents 0.000
_diffrn_reflns_limit_h_max 15
_diffrn_reflns_limit_h_min 0
_diffrn_reflns_limit_k_max 20
_diffrn_reflns_limit_k_min 0
_diffrn_reflns_limit_l_max 15
_diffrn_reflns_limit_l_min -16
_diffrn_reflns_number 21429
_diffrn_reflns_theta_max 27.49
_exptl_absorpt_coefficient_mu 1.422
_exptl_absorpt_correction_T_max 1.000
_exptl_absorpt_correction_T_min 0.808
_exptl_absorpt_correction_type multi-scan
_exptl_absorpt_process_details '(Jacobson, 1998)'
_exptl_crystal_colour Colorless
_exptl_crystal_density_diffrn 1.076
_exptl_crystal_description Prism
_exptl_crystal_size_max 0.200
_exptl_crystal_size_mid 0.200
_exptl_crystal_size_min 0.200
_refine_diff_density_max 0.71
_refine_diff_density_min -0.35
_refine_ls_extinction_coef 0.0000
_refine_ls_extinction_expression Fc^*^=kFc[1+0.001xFc^2^\l^3^/sin(2\q)]^-1/4^
_refine_ls_extinction_method SHELXL
_refine_ls_goodness_of_fit_ref 0.906
_refine_ls_hydrogen_treatment noref
_refine_ls_number_parameters 190
_refine_ls_number_reflns 3215
_refine_ls_R_factor_gt 0.0448
_refine_ls_shift/su_max -0.0020
_refine_ls_structure_factor_coef Fsqd
_refine_ls_weighting_details 'w = 1/[\s^2^(Fo^2^) + (0.0501P)^2^+0.0000P] where P=(Fo^2^+2Fc^2^)/3'
_refine_ls_weighting_scheme calc
_refine_ls_wR_factor_ref 0.1217
_reflns_number_gt 3215
_reflns_number_total 5299
_reflns_threshold_expression >2.0sigma(I)
_cod_data_source_file ja026705d_s2_1.cif
_cod_data_source_block '_bis(tert-butyldimethylsilyl)germyllithium-THF'
_cod_original_cell_volume 2315.3(5)
_cod_original_formula_sum 'C16 H31 Ge Li O Si2 '
_cod_database_code 4115172

loop_
_symmetry_equiv_pos_as_xyz
x,y,z
-x,1/2+y,1/2-z
-x,-y,-z
x,1/2-y,1/2+z

loop_
_atom_site_label
_atom_site_type_symbol
_atom_site_fract_x
_atom_site_fract_y
_atom_site_fract_z
_atom_site_U_iso_or_equiv
_atom_site_adp_type
_atom_site_occupancy
_atom_site_calc_flag
Ge(1) Ge 0.81853(3) 0.01523(2) 0.89368(3) 0.0414(1) Uani 1.00 d
Si(1) Si 0.72014(8) 0.14626(6) 0.89173(7) 0.0440(2) Uani 1.00 d
Si(2) Si 0.67347(8) -0.08315(6) 0.79717(8) 0.0462(2) Uani 1.00 d
O(1) O 1.1073(2) 0.0353(2) 0.7881(2) 0.0702(8) Uani 1.00 d
C(1) C 0.6857(3) -0.1053(2) 0.6550(3) 0.0525(9) Uani 1.00 d
C(2) C 0.6323(4) 0.1830(3) 0.7518(3) 0.068(1) Uani 1.00 d
C(3) C 0.8340(3) 0.2305(2) 0.9547(3) 0.0553(9) Uani 1.00 d
C(4) C 0.6748(4) -0.0229(3) 0.5900(3) 0.064(1) Uani 1.00 d
C(5) C 0.8045(4) -0.1461(3) 0.6628(4) 0.070(1) Uani 1.00 d
C(6) C 0.6156(4) 0.1408(3) 0.9764(4) 0.072(1) Uani 1.00 d
C(7) C 0.7736(4) 0.3142(3) 0.9625(4) 0.082(1) Uani 1.00 d
C(8) C 0.5176(3) -0.0508(3) 0.7817(4) 0.067(1) Uani 1.00 d
C(9) C 0.7001(4) -0.1840(3) 0.8776(4) 0.077(1) Uani 1.00 d
C(10) C 1.0482(5) 0.0401(6) 0.6780(4) 0.150(3) Uani 1.00 d
C(11) C 0.9168(5) 0.2436(3) 0.8856(5) 0.093(2) Uani 1.00 d
C(12) C 0.5877(4) -0.1645(3) 0.5926(4) 0.084(1) Uani 1.00 d
C(13) C 0.9069(5) 0.2037(3) 1.0699(4) 0.088(2) Uani 1.00 d
C(14) C 1.2260(5) 0.0553(8) 0.7983(5) 0.188(5) Uani 1.00 d
C(15) C 1.2358(5) 0.0773(6) 0.6953(6) 0.139(3) Uani 1.00 d
C(16) C 1.1261(6) 0.0673(6) 0.6181(5) 0.128(3) Uani 1.00 d
Li(3) Li 1.0442(5) 0.0136(4) 0.9025(5) 0.055(1) Uani 1.00 d
H(1) H 0.8102 -0.0184 1.0063 0.1170 Uiso 1.00 calc
H(2) H 0.5741 0.1452 0.7193 0.0675 Uiso 1.00 calc
H(3) H 0.5941 0.2325 0.7569 0.0675 Uiso 1.00 calc
H(4) H 0.6852 0.1879 0.7066 0.0675 Uiso 1.00 calc
H(5) H 0.8100 -0.1589 0.5933 0.0693 Uiso 1.00 calc
H(6) H 0.8660 -0.1088 0.6940 0.0693 Uiso 1.00 calc
H(7) H 0.8259 -0.1980 0.7061 0.0693 Uiso 1.00 calc
H(8) H 0.6065 0.0029 0.5902 0.0631 Uiso 1.00 calc
H(9) H 0.7362 0.0112 0.6253 0.0631 Uiso 1.00 calc
H(10) H 0.6735 -0.0236 0.5013 0.0631 Uiso 1.00 calc
H(11) H 0.4767 -0.0978 0.7784 0.0658 Uiso 1.00 calc
H(12) H 0.5127 -0.0217 0.8423 0.0658 Uiso 1.00 calc
H(13) H 0.4713 -0.0146 0.7099 0.0658 Uiso 1.00 calc
H(14) H 0.5595 0.0983 0.9519 0.0710 Uiso 1.00 calc
H(15) H 0.6551 0.1325 1.0472 0.0710 Uiso 1.00 calc
H(17) H 0.5638 0.2029 0.9632 0.0710 Uiso 1.00 calc
H(18) H 0.7393 0.3093 1.0162 0.0809 Uiso 1.00 calc
H(19) H 0.8311 0.3593 0.9835 0.0809 Uiso 1.00 calc
H(20) H 0.7110 0.3303 0.8838 0.0809 Uiso 1.00 calc
H(27) H 0.9443 0.1884 0.8656 0.0934 Uiso 1.00 calc
H(28) H 0.8722 0.2712 0.8113 0.0934 Uiso 1.00 calc
H(29) H 0.9926 0.2805 0.9236 0.0934 Uiso 1.00 calc
H(30) H 0.9562 0.1597 1.0667 0.0869 Uiso 1.00 calc
H(31) H 0.9589 0.2470 1.1089 0.0869 Uiso 1.00 calc
H(32) H 0.8641 0.1845 1.1190 0.0869 Uiso 1.00 calc
H(33) H 0.6891 -0.1771 0.9432 0.0764 Uiso 1.00 calc
H(34) H 0.6479 -0.2260 0.8380 0.0764 Uiso 1.00 calc
H(35) H 0.7788 -0.2053 0.8857 0.0764 Uiso 1.00 calc
H(36) H 0.5129 -0.1396 0.5878 0.0837 Uiso 1.00 calc
H(37) H 0.5950 -0.1750 0.5214 0.0837 Uiso 1.00 calc
H(38) H 0.5991 -0.2160 0.6371 0.0837 Uiso 1.00 calc
H(39) H 1.0113 -0.0104 0.6564 0.1426 Uiso 1.00 calc
H(40) H 0.9817 0.0738 0.6709 0.1426 Uiso 1.00 calc
H(41) H 1.2484 0.0873 0.8470 0.1736 Uiso 1.00 calc
H(42) H 1.2726 0.0193 0.8277 0.1736 Uiso 1.00 calc
H(43) H 1.2524 0.1308 0.6900 0.1336 Uiso 1.00 calc
H(44) H 1.2951 0.0536 0.6791 0.1336 Uiso 1.00 calc
H(45) H 1.1413 0.0296 0.5726 0.1242 Uiso 1.00 calc
H(46) H 1.1052 0.1150 0.5729 0.1242 Uiso 1.00 calc

loop_
_atom_site_aniso_label
_atom_site_aniso_U_11
_atom_site_aniso_U_22
_atom_site_aniso_U_33
_atom_site_aniso_U_12
_atom_site_aniso_U_13
_atom_site_aniso_U_23
Ge(1) 0.0302(2) 0.0497(2) 0.0427(2) 0.0030(2) 0.0081(1) 0.0018(2)
Si(1) 0.0365(5) 0.0510(6) 0.0455(5) 0.0054(4) 0.0139(4) 0.0036(4)
Si(2) 0.0377(5) 0.0517(6) 0.0508(6) -0.0037(4) 0.0155(4) 0.0017(4)
O(1) 0.043(1) 0.121(2) 0.053(2) 0.002(2) 0.023(1) 0.021(2)
C(1) 0.042(2) 0.062(2) 0.054(2) -0.003(2) 0.016(2) -0.010(2)
C(2) 0.069(3) 0.059(2) 0.064(3) 0.017(2) -0.001(2) 0.008(2)
C(3) 0.052(2) 0.057(2) 0.060(2) 0.000(2) 0.021(2) -0.011(2)
C(4) 0.066(3) 0.083(3) 0.040(2) 0.005(2) 0.012(2) 0.007(2)
C(5) 0.059(3) 0.076(3) 0.083(3) 0.005(2) 0.034(2) -0.016(2)
C(6) 0.067(3) 0.072(3) 0.093(3) 0.011(2) 0.047(2) 0.006(2)
C(7) 0.079(3) 0.057(3) 0.106(4) 0.003(2) 0.021(3) -0.018(2)
C(8) 0.042(2) 0.078(3) 0.084(3) -0.014(2) 0.025(2) -0.014(2)
C(9) 0.091(3) 0.060(3) 0.075(3) -0.015(2) 0.017(2) 0.015(2)
C(10) 0.071(4) 0.32(1) 0.059(3) -0.048(5) 0.022(3) 0.050(5)
C(11) 0.084(3) 0.080(3) 0.131(4) -0.030(3) 0.059(3) -0.020(3)
C(12) 0.070(3) 0.093(4) 0.089(3) -0.021(3) 0.024(3) -0.040(3)
C(13) 0.089(3) 0.083(3) 0.074(3) -0.006(3) -0.006(3) -0.015(2)
C(14) 0.050(3) 0.43(1) 0.089(4) -0.010(6) 0.026(3) 0.080(7)
C(15) 0.075(4) 0.238(9) 0.113(5) -0.018(5) 0.042(4) 0.064(5)
C(16) 0.097(4) 0.220(8) 0.078(4) -0.014(5) 0.044(3) 0.038(4)
Li(3) 0.041(3) 0.076(4) 0.047(3) 0.004(3) 0.011(3) 0.011(3)

loop_
_atom_type_symbol
_atom_type_description
_atom_type_scat_dispersion_real
_atom_type_scat_dispersion_imag
_atom_type_scat_source
C C 0.003 0.002
;International Tables for Crystallography
(1992, Vol. C, Tables 4.2.6.8 and 6.1.1.4)
;
H H 0.000 0.000
;International Tables for Crystallography
(1992, Vol. C, Table 6.1.1.4)
;
Si Si 0.082 0.070
;International Tables for Crystallography
(1992, Vol. C, Tables 4.2.6.8 and 6.1.1.4)
;
Ge Ge 0.155 1.800
;International Tables for Crystallography
(1992, Vol. C, Tables 4.2.6.8 and 6.1.1.4)
;
O O 0.011 0.006
;International Tables for Crystallography
(1992, Vol. C, Tables 4.2.6.8 and 6.1.1.4)
;
Li Li 0.000 0.000
;International Tables for Crystallography
(1992, Vol. C, Tables 4.2.6.8 and 6.1.1.4)
;

loop_
_geom_angle_atom_site_label_1
_geom_angle_atom_site_label_2
_geom_angle_atom_site_label_3
_geom_angle
_geom_angle_site_symmetry_1
_geom_angle_site_symmetry_3
_geom_angle_publ_flag
Si(1) Ge(1) Si(2) 107.05(3) . . yes
Si(1) Ge(1) Li(3) 119.6(1) . . yes
Si(1) Ge(1) Li(3) 108.4(1) . 3_757 yes
Si(1) Ge(1) H(1) 98.3 . . no
Si(2) Ge(1) Li(3) 125.6(1) . . yes
Si(2) Ge(1) Li(3) 122.0(1) . 3_757 yes
Si(2) Ge(1) H(1) 91.1 . . no
Li(3) Ge(1) Li(3) 68.9(2) . 3_757 yes
Li(3) Ge(1) H(1) 107.2 . . no
Li(3) Ge(1) H(1) 39.8 3_757 . no
Ge(1) Si(1) C(2) 114.4(1) . . yes
Ge(1) Si(1) C(3) 109.1(1) . . yes
Ge(1) Si(1) C(6) 111.0(1) . . yes
C(2) Si(1) C(3) 107.9(2) . . yes
C(2) Si(1) C(6) 106.8(2) . . yes
C(3) Si(1) C(6) 107.3(2) . . yes
Ge(1) Si(2) C(1) 111.7(1) . . yes
Ge(1) Si(2) C(8) 114.4(1) . . yes
Ge(1) Si(2) C(9) 107.4(1) . . yes
C(1) Si(2) C(8) 107.6(2) . . yes
C(1) Si(2) C(9) 108.5(2) . . yes
C(8) Si(2) C(9) 107.0(2) . . yes
C(10) O(1) C(14) 105.9(4) . . yes
C(10) O(1) Li(3) 127.7(4) . . yes
C(14) O(1) Li(3) 126.3(4) . . yes
Si(2) C(1) C(4) 109.9(3) . . yes
Si(2) C(1) C(5) 110.3(2) . . yes
Si(2) C(1) C(12) 110.6(3) . . yes
C(4) C(1) C(5) 109.1(4) . . yes
C(4) C(1) C(12) 108.4(3) . . yes
C(5) C(1) C(12) 108.5(3) . . yes
Si(1) C(2) H(2) 111.0 . . no
Si(1) C(2) H(3) 110.2 . . no
Si(1) C(2) H(4) 108.5 . . no
H(2) C(2) H(3) 105.8 . . no
H(2) C(2) H(4) 108.4 . . no
H(3) C(2) H(4) 112.9 . . no
Si(1) C(3) C(7) 110.7(3) . . yes
Si(1) C(3) C(11) 110.6(3) . . yes
Si(1) C(3) C(13) 109.8(3) . . yes
C(7) C(3) C(11) 108.3(4) . . yes
C(7) C(3) C(13) 108.7(4) . . yes
C(11) C(3) C(13) 108.6(4) . . yes
C(1) C(4) H(8) 108.5 . . no
C(1) C(4) H(9) 108.2 . . no
C(1) C(4) H(10) 120.5 . . no
H(8) C(4) H(9) 108.2 . . no
H(8) C(4) H(10) 105.1 . . no
H(9) C(4) H(10) 105.9 . . no
C(1) C(5) H(5) 110.8 . . no
C(1) C(5) H(6) 110.2 . . no
C(1) C(5) H(7) 118.2 . . no
H(5) C(5) H(6) 106.2 . . no
H(5) C(5) H(7) 105.9 . . no
H(6) C(5) H(7) 104.8 . . no
Si(1) C(6) H(14) 111.5 . . no
Si(1) C(6) H(15) 110.7 . . no
Si(1) C(6) H(17) 106.9 . . no
H(14) C(6) H(15) 109.8 . . no
H(14) C(6) H(17) 106.0 . . no
H(15) C(6) H(17) 111.8 . . no
C(3) C(7) H(18) 107.5 . . no
C(3) C(7) H(19) 110.9 . . no
C(3) C(7) H(20) 110.4 . . no
H(18) C(7) H(19) 107.1 . . no
H(18) C(7) H(20) 112.8 . . no
H(19) C(7) H(20) 108.1 . . no
Si(2) C(8) H(11) 106.4 . . no
Si(2) C(8) H(12) 110.9 . . no
Si(2) C(8) H(13) 118.2 . . no
H(11) C(8) H(12) 107.0 . . no
H(11) C(8) H(13) 106.0 . . no
H(12) C(8) H(13) 107.7 . . no
Si(2) C(9) H(33) 111.1 . . no
Si(2) C(9) H(34) 109.4 . . no
Si(2) C(9) H(35) 110.9 . . no
H(33) C(9) H(34) 109.5 . . no
H(33) C(9) H(35) 110.2 . . no
H(34) C(9) H(35) 105.5 . . no
O(1) C(10) C(16) 110.5(5) . . yes
O(1) C(10) H(39) 108.2 . . no
O(1) C(10) H(40) 106.9 . . no
C(16) C(10) H(39) 115.5 . . no
C(16) C(10) H(40) 115.7 . . no
H(39) C(10) H(40) 99.2 . . no
C(3) C(11) H(27) 110.2 . . no
C(3) C(11) H(28) 110.4 . . no
C(3) C(11) H(29) 114.6 . . no
H(27) C(11) H(28) 104.7 . . no
H(27) C(11) H(29) 107.9 . . no
H(28) C(11) H(29) 108.5 . . no
C(1) C(12) H(36) 109.0 . . no
C(1) C(12) H(37) 109.6 . . no
C(1) C(12) H(38) 105.1 . . no
H(36) C(12) H(37) 110.8 . . no
H(36) C(12) H(38) 110.4 . . no
H(37) C(12) H(38) 111.7 . . no
C(3) C(13) H(30) 110.7 . . no
C(3) C(13) H(31) 113.2 . . no
C(3) C(13) H(32) 117.2 . . no
H(30) C(13) H(31) 104.5 . . no
H(30) C(13) H(32) 104.5 . . no
H(31) C(13) H(32) 105.7 . . no
O(1) C(14) C(15) 109.2(5) . . yes
O(1) C(14) H(41) 108.2 . . no
O(1) C(14) H(42) 114.2 . . no
C(15) C(14) H(41) 118.6 . . no
C(15) C(14) H(42) 112.3 . . no
H(41) C(14) H(42) 93.9 . . no
C(14) C(15) C(16) 108.5(6) . . yes
C(14) C(15) H(43) 113.4 . . no
C(14) C(15) H(44) 114.3 . . no
C(16) C(15) H(43) 103.9 . . no
C(16) C(15) H(44) 115.5 . . no
H(43) C(15) H(44) 100.6 . . no
C(10) C(16) C(15) 105.8(6) . . yes
C(10) C(16) H(45) 115.8 . . no
C(10) C(16) H(46) 118.6 . . no
C(15) C(16) H(45) 102.3 . . no
C(15) C(16) H(46) 111.3 . . no
H(45) C(16) H(46) 102.1 . . no
Ge(1) Li(3) Ge(1) 111.1(2) . 3_757 yes
Ge(1) Li(3) O(1) 127.0(3) . . yes
Ge(1) Li(3) H(1) 143.4 . 3_757 no
Ge(1) Li(3) O(1) 121.8(3) 3_757 . yes
Ge(1) Li(3) H(1) 34.3 3_757 3_757 no
O(1) Li(3) H(1) 88.2 . 3_757 no

loop_
_geom_bond_atom_site_label_1
_geom_bond_atom_site_label_2
_geom_bond_distance
_geom_bond_site_symmetry_2
_geom_bond_publ_flag
Ge(1) Si(1) 2.390(1) . yes
Ge(1) Si(2) 2.386(1) . yes
Ge(1) Li(3) 2.649(7) . yes
Ge(1) Li(3) 2.675(6) 3_757 yes
Ge(1) H(1) 1.568 . no
Si(1) C(2) 1.879(4) . yes
Si(1) C(3) 1.906(4) . yes
Si(1) C(6) 1.877(6) . yes
Si(2) C(1) 1.902(4) . yes
Si(2) C(8) 1.875(4) . yes
Si(2) C(9) 1.885(4) . yes
O(1) C(10) 1.378(6) . yes
O(1) C(14) 1.414(7) . yes
O(1) Li(3) 1.866(8) . yes
C(1) C(4) 1.539(6) . yes
C(1) C(5) 1.530(6) . yes
C(1) C(12) 1.527(6) . yes
C(2) H(2) 0.919 . no
C(2) H(3) 0.923 . no
C(2) H(4) 0.975 . no
C(3) C(7) 1.534(6) . yes
C(3) C(11) 1.519(8) . yes
C(3) C(13) 1.533(6) . yes
C(4) H(8) 0.910 . no
C(4) H(9) 0.915 . no
C(4) H(10) 1.131 . no
C(5) H(5) 0.934 . no
C(5) H(6) 0.935 . no
C(5) H(7) 0.985 . no
C(6) H(14) 0.937 . no
C(6) H(15) 0.898 . no
C(6) H(17) 1.152 . no
C(7) H(18) 0.900 . no
C(7) H(19) 0.973 . no
C(7) H(20) 1.090 . no
C(8) H(11) 0.888 . no
C(8) H(12) 0.921 . no
C(8) H(13) 1.085 . no
C(9) H(33) 0.895 . no
C(9) H(34) 0.950 . no
C(9) H(35) 0.971 . no
C(10) C(16) 1.43(1) . yes
C(10) H(39) 0.919 . no
C(10) H(40) 0.938 . no
C(11) H(27) 0.999 . no
C(11) H(28) 1.039 . no
C(11) H(29) 1.065 . no
C(12) H(36) 0.958 . no
C(12) H(37) 0.956 . no
C(12) H(38) 0.986 . no
C(13) H(30) 0.923 . no
C(13) H(31) 0.960 . no
C(13) H(32) 0.969 . no
C(14) C(15) 1.40(1) . yes
C(14) H(41) 0.789 . no
C(14) H(42) 0.809 . no
C(15) C(16) 1.392(8) . yes
C(15) H(43) 0.882 . no
C(15) H(44) 0.876 . no
C(16) H(45) 0.892 . no
C(16) H(46) 0.944 . no
Li(3) H(1) 1.779(5) 3_757 no

loop_
_geom_torsion_atom_site_label_1
_geom_torsion_atom_site_label_2
_geom_torsion_atom_site_label_3
_geom_torsion_atom_site_label_4
_geom_torsion
_geom_torsion_site_symmetry_2
_geom_torsion_site_symmetry_3
_geom_torsion_site_symmetry_4
_geom_torsion_publ_flag
Ge(1) Si(1) C(3) C(7) -175.9(3) . . . yes
Ge(1) Si(1) C(3) C(11) 64.0(3) . . . yes
Ge(1) Si(1) C(3) C(13) -55.9(3) . . . yes
Ge(1) Si(2) C(1) C(4) -57.1(3) . . . yes
Ge(1) Si(2) C(1) C(5) 63.2(3) . . . yes
Ge(1) Si(2) C(1) C(12) -176.8(2) . . . yes
Ge(1) Li(3) Ge(1) Si(1) 115.5(2) . 3_757 3_757 yes
Ge(1) Li(3) Ge(1) Si(2) -119.6(2) . 3_757 3_757 yes
Ge(1) Li(3) Ge(1) Li(3) 0.0 . 3_757 3_757 yes
Ge(1) Li(3) O(1) C(10) -13.2(8) . . . yes
Ge(1) Li(3) O(1) C(14) 162.7(7) . . . yes
Ge(1) Li(3) Ge(1) Si(1) -99.7(2) 3_757 3_757 3_757 yes
Ge(1) Li(3) Ge(1) Si(2) 115.0(2) 3_757 3_757 3_757 yes
Ge(1) Li(3) Ge(1) Li(3) 0.0 3_757 3_757 . yes
Ge(1) Li(3) O(1) C(10) -170.6(6) 3_757 3_757 3_757 yes
Ge(1) Li(3) O(1) C(14) 13.5(8) 3_757 3_757 3_757 yes
Si(1) Ge(1) Si(2) C(1) 104.3(1) . . . yes
Si(1) Ge(1) Si(2) C(8) -18.2(2) . . . yes
Si(1) Ge(1) Si(2) C(9) -136.9(2) . . . yes
Si(1) Ge(1) Li(3) O(1) -76.8(4) . . . yes
Si(1) Ge(1) Li(3) O(1) 67.8(4) . 3_757 3_757 yes
Si(2) Ge(1) Si(1) C(2) -53.2(2) . . . yes
Si(2) Ge(1) Si(1) C(3) -174.2(1) . . . yes
Si(2) Ge(1) Si(1) C(6) 67.9(1) . . . yes
Si(2) Ge(1) Li(3) O(1) 68.5(4) . . . yes
Si(2) Ge(1) Li(3) O(1) -57.1(4) . 3_757 3_757 yes
O(1) C(10) C(16) C(15) 1(1) . . . yes
O(1) C(14) C(15) C(16) -3(1) . . . yes
O(1) Li(3) Ge(1) Li(3) -176.5(6) . . 3_757 yes
O(1) Li(3) Ge(1) Li(3) 176.7(6) . 3_757 3_757 yes
C(1) Si(2) Ge(1) Li(3) -44.5(2) . . . yes
C(1) Si(2) Ge(1) Li(3) -130.2(2) . . 3_757 yes
C(2) Si(1) Ge(1) Li(3) 97.8(2) . . . yes
C(2) Si(1) Ge(1) Li(3) 173.5(2) . . 3_757 yes
C(2) Si(1) C(3) C(7) 59.2(4) . . . yes
C(2) Si(1) C(3) C(11) -60.9(3) . . . yes
C(2) Si(1) C(3) C(13) 179.2(3) . . . yes
C(3) Si(1) Ge(1) Li(3) -23.1(2) . . . yes
C(3) Si(1) Ge(1) Li(3) 52.5(2) . . 3_757 yes
C(4) C(1) Si(2) C(8) 69.2(3) . . . yes
C(4) C(1) Si(2) C(9) -175.3(3) . . . yes
C(5) C(1) Si(2) C(8) -170.5(3) . . . yes
C(5) C(1) Si(2) C(9) -55.0(3) . . . yes
C(6) Si(1) Ge(1) Li(3) -141.1(2) . . . yes
C(6) Si(1) Ge(1) Li(3) -65.5(2) . . 3_757 yes
C(6) Si(1) C(3) C(7) -55.6(4) . . . yes
C(6) Si(1) C(3) C(11) -175.7(3) . . . yes
C(6) Si(1) C(3) C(13) 64.5(4) . . . yes
C(8) Si(2) Ge(1) Li(3) -167.0(2) . . . yes
C(8) Si(2) Ge(1) Li(3) 107.3(2) . . 3_757 yes
C(8) Si(2) C(1) C(12) -50.5(3) . . . yes
C(9) Si(2) Ge(1) Li(3) 74.3(3) . . . yes
C(9) Si(2) Ge(1) Li(3) -11.4(3) . . 3_757 yes
C(9) Si(2) C(1) C(12) 65.0(3) . . . yes
C(10) O(1) C(14) C(15) 3(1) . . . yes
C(10) C(16) C(15) C(14) 1(1) . . . yes
C(14) O(1) C(10) C(16) -3.1(10) . . . yes
C(15) C(14) O(1) Li(3) -172.7(6) . . . yes
C(16) C(10) O(1) Li(3) 173.5(5) . . . yes
Li(3) Ge(1) Li(3) Ge(1) 0.0 . 3_757 3_757 yes
Li(3) Ge(1) Li(3) Ge(1) 0.0 3_757 3_757 . yes
Li(3) Ge(1) Li(3) Ge(1) 0.0 3_757 3_757 . yes
